data_4026812
loop_
_publ_author_name
'Jaebum Lim'
'Thomas A. Albright'
'Benjamin R. Martin'
'Ognjen \<S. Miljani\'c'

_publ_contact_author_email miljanic@uh.edu
_publ_contact_author_name 'Ognjen S. Miljanic'
_publ_section_title
;
 Benzobisoxazole Cruciforms: Heterocyclic Fluorophores with Spatially
 Separated Frontier Molecular Orbitals
;
_journal_name_full 'Journal of Organic Chemistry'
_journal_page_first 10207
_journal_page_last 10219
_journal_paper_doi 10.1021/jo202107w
_journal_volume 76
_journal_year 2011
_chemical_formula_moiety 'C36 H20 N2 O2'
_chemical_formula_sum 'C36 H20 N2 O2'
_chemical_formula_weight 512.54
_chemical_name_systematic
; 
 ? 
;
_space_group_IT_number 148
_symmetry_cell_setting trigonal
_symmetry_space_group_name_Hall '-R 3'
_symmetry_space_group_name_H-M 'R -3 :H'
_atom_sites_solution_hydrogens geom
_atom_sites_solution_primary direct
_atom_sites_solution_secondary difmap
_audit_creation_method SHELXL-97
_cell_angle_alpha 90.00
_cell_angle_beta 90.00
_cell_angle_gamma 120.00
_cell_formula_units_Z 9
_cell_length_a 40.531(3)
_cell_length_b 40.531(3)
_cell_length_c 4.3751(4)
_cell_measurement_reflns_used 87
_cell_measurement_temperature 223(2)
_cell_volume 6224.3(9)
_computing_cell_refinement 'Process-Auto (Rigaku, 2006)'
_computing_data_collection 'SCXmini (Rigaku, 2006)'
_computing_data_reduction 'Process-Auto (Rigaku, 2006)'
_computing_structure_refinement 'SHELXL-97 (Sheldrick, 1997)'
_computing_structure_solution 'SHELXS-97 (Sheldrick, 1997)'
_diffrn_ambient_temperature 223(2)
_diffrn_detector_area_resol_mean 6.849
_diffrn_measured_fraction_theta_full 0.992
_diffrn_measured_fraction_theta_max 0.992
_diffrn_measurement_device_type 'Rigaku SCX mini'
_diffrn_measurement_method \w-scans
_diffrn_radiation_monochromator graphite
_diffrn_radiation_source 'fine-focus sealed tube'
_diffrn_radiation_type MoK\a
_diffrn_radiation_wavelength 0.71075
_diffrn_reflns_av_R_equivalents 0.0899
_diffrn_reflns_av_sigmaI/netI 0.0591
_diffrn_reflns_limit_h_max 51
_diffrn_reflns_limit_h_min -52
_diffrn_reflns_limit_k_max 51
_diffrn_reflns_limit_k_min -52
_diffrn_reflns_limit_l_max 5
_diffrn_reflns_limit_l_min -5
_diffrn_reflns_number 21017
_diffrn_reflns_theta_full 27.49
_diffrn_reflns_theta_max 27.49
_diffrn_reflns_theta_min 3.02
_diffrn_standards_number 0
_exptl_absorpt_coefficient_mu 0.077
_exptl_absorpt_correction_T_max 0.9798
_exptl_absorpt_correction_T_min 0.9798
_exptl_absorpt_correction_type multi-scan
_exptl_absorpt_process_details 'ABSCOR (Higashi, 2001)'
_exptl_crystal_colour Green
_exptl_crystal_density_diffrn 1.231
_exptl_crystal_description Prism
_exptl_crystal_F_000 2394
_exptl_crystal_size_max 0.800
_exptl_crystal_size_mid 0.060
_exptl_crystal_size_min 0.060
_platon_squeeze_details
;
The structure was initially refined with dummy atoms in the cylidrical void 
spaces.  No reasonable electron density peaks could be identified in the 
vicinity of these atoms, and the positions could be split indefinitely.  
Following the Squeeze procedure, the electron density in these regions was 
suppressed and a reasonable structure solution was found with minimal 
residual peaks.
;
_refine_diff_density_max 0.217
_refine_diff_density_min -0.181
_refine_diff_density_rms 0.044
_refine_ls_extinction_method none
_refine_ls_goodness_of_fit_ref 1.727
_refine_ls_hydrogen_treatment constr
_refine_ls_matrix_type full
_refine_ls_number_parameters 181
_refine_ls_number_reflns 3157
_refine_ls_number_restraints 0
_refine_ls_restrained_S_all 1.727
_refine_ls_R_factor_all 0.1226
_refine_ls_R_factor_gt 0.0690
_refine_ls_shift/su_max 0.000
_refine_ls_shift/su_mean 0.000
_refine_ls_structure_factor_coef Fsqd
_refine_ls_weighting_details 'calc w=1/[\s^2^(Fo^2^)+(0.0100P)^2^+0.0000P] where P=(Fo^2^+2Fc^2^)/3'
_refine_ls_weighting_scheme calc
_refine_ls_wR_factor_gt 0.1007
_refine_ls_wR_factor_ref 0.1077
_reflns_number_gt 1946
_reflns_number_total 3157
_reflns_threshold_expression >2sigma(I)
_cod_data_source_file jo202107w_si_002.cif
_cod_data_source_block LJB-12
_cod_original_sg_symbol_H-M 'R -3'
_cod_database_code 4026812

loop_
_symmetry_equiv_pos_as_xyz
'x, y, z'
'-y, x-y, z'
'-x+y, -x, z'
'x+2/3, y+1/3, z+1/3'
'-y+2/3, x-y+1/3, z+1/3'
'-x+y+2/3, -x+1/3, z+1/3'
'x+1/3, y+2/3, z+2/3'
'-y+1/3, x-y+2/3, z+2/3'
'-x+y+1/3, -x+2/3, z+2/3'
'-x, -y, -z'
'y, -x+y, -z'
'x-y, x, -z'
'-x+2/3, -y+1/3, -z+1/3'
'y+2/3, -x+y+1/3, -z+1/3'
'x-y+2/3, x+1/3, -z+1/3'
'-x+1/3, -y+2/3, -z+2/3'
'y+1/3, -x+y+2/3, -z+2/3'
'x-y+1/3, x+2/3, -z+2/3'

loop_
_atom_site_label
_atom_site_type_symbol
_atom_site_fract_x
_atom_site_fract_y
_atom_site_fract_z
_atom_site_U_iso_or_equiv
_atom_site_adp_type
_atom_site_occupancy
_atom_site_symmetry_multiplicity
_atom_site_calc_flag
_atom_site_refinement_flags
O1 O 0.38731(3) 0.15498(3) 0.4137(3) 0.0401(4) Uani 1 1 d .
N1 N 0.32755(4) 0.11171(4) 0.2651(4) 0.0384(4) Uani 1 1 d .
C1 C 0.36371(6) 0.12286(5) 0.2433(5) 0.0385(5) Uani 1 1 d .
C2 C 0.32590(5) 0.13765(5) 0.4668(5) 0.0339(5) Uani 1 1 d .
C3 C 0.36258(5) 0.16404(5) 0.5577(5) 0.0338(5) Uani 1 1 d .
C4 C 0.38161(6) 0.10534(5) 0.0693(5) 0.0404(5) Uani 1 1 d .
C5 C 0.35922(6) 0.07296(6) -0.1097(5) 0.0481(6) Uani 1 1 d .
H5 H 0.3331 0.0636 -0.1255 0.058 Uiso 1 1 calc R
C6 C 0.37534(7) 0.05487(6) -0.2618(6) 0.0567(7) Uani 1 1 d .
H6 H 0.3603 0.0336 -0.3812 0.068 Uiso 1 1 calc R
C7 C 0.42078(6) 0.11942(6) 0.0867(5) 0.0552(6) Uani 1 1 d .
H7 H 0.4361 0.1413 0.1992 0.066 Uiso 1 1 calc R
C8 C 0.29402(5) 0.13898(5) 0.5747(5) 0.0355(5) Uani 1 1 d .
C9 C 0.43671(7) 0.10066(7) -0.0643(6) 0.0655(7) Uani 1 1 d .
H9 H 0.4628 0.1098 -0.0493 0.079 Uiso 1 1 calc R
C10 C 0.41420(8) 0.06849(7) -0.2371(5) 0.0615(7) Uani 1 1 d .
H10 H 0.4251 0.0560 -0.3366 0.074 Uiso 1 1 calc R
C11 C 0.25516(6) 0.11246(5) 0.4860(5) 0.0397(5) Uani 1 1 d .
C12 C 0.22318(6) 0.09117(6) 0.4104(5) 0.0439(6) Uani 1 1 d .
C13 C 0.18441(5) 0.06508(6) 0.3219(5) 0.0440(6) Uani 1 1 d .
C14 C 0.17612(7) 0.03359(6) 0.1419(6) 0.0601(7) Uani 1 1 d .
H14 H 0.1958 0.0298 0.0760 0.072 Uiso 1 1 calc R
C15 C 0.13912(7) 0.00800(7) 0.0604(7) 0.0767(8) Uani 1 1 d .
H15 H 0.1338 -0.0131 -0.0585 0.092 Uiso 1 1 calc R
C16 C 0.11001(7) 0.01370(8) 0.1552(7) 0.0746(8) Uani 1 1 d .
H16 H 0.0850 -0.0035 0.0998 0.090 Uiso 1 1 calc R
C17 C 0.11794(7) 0.04495(8) 0.3323(6) 0.0731(8) Uani 1 1 d .
H17 H 0.0982 0.0487 0.3958 0.088 Uiso 1 1 calc R
C18 C 0.15479(6) 0.07065(6) 0.4162(6) 0.0594(7) Uani 1 1 d .
H18 H 0.1599 0.0917 0.5356 0.071 Uiso 1 1 calc R

loop_
_atom_site_aniso_label
_atom_site_aniso_U_11
_atom_site_aniso_U_22
_atom_site_aniso_U_33
_atom_site_aniso_U_23
_atom_site_aniso_U_13
_atom_site_aniso_U_12
O1 0.0373(8) 0.0380(8) 0.0419(9) 0.0018(7) -0.0009(7) 0.0165(7)
N1 0.0371(10) 0.0377(10) 0.0388(11) 0.0036(8) -0.0004(8) 0.0175(8)
C1 0.0446(13) 0.0334(11) 0.0333(13) 0.0073(10) -0.0016(11) 0.0162(10)
C2 0.0369(12) 0.0297(11) 0.0326(13) 0.0032(9) -0.0009(10) 0.0148(10)
C3 0.0337(11) 0.0360(11) 0.0347(13) 0.0075(10) 0.0050(10) 0.0196(10)
C4 0.0446(12) 0.0408(12) 0.0366(14) 0.0089(11) 0.0024(11) 0.0219(11)
C5 0.0502(13) 0.0450(13) 0.0471(15) 0.0041(12) 0.0002(12) 0.0223(12)
C6 0.0687(17) 0.0513(14) 0.0526(17) -0.0039(13) -0.0003(14) 0.0319(13)
C7 0.0477(14) 0.0652(15) 0.0516(16) -0.0060(13) -0.0010(12) 0.0274(13)
C8 0.0346(12) 0.0318(11) 0.0355(13) 0.0063(10) -0.0014(10) 0.0130(10)
C9 0.0537(15) 0.095(2) 0.0580(18) -0.0068(16) -0.0016(14) 0.0449(16)
C10 0.0832(19) 0.0730(17) 0.0473(17) 0.0010(14) 0.0061(15) 0.0534(16)
C11 0.0394(13) 0.0390(12) 0.0387(14) 0.0056(11) -0.0012(11) 0.0182(11)
C12 0.0430(13) 0.0424(12) 0.0454(15) 0.0029(11) -0.0004(12) 0.0206(11)
C13 0.0358(12) 0.0415(12) 0.0490(15) 0.0053(11) -0.0037(11) 0.0149(10)
C14 0.0488(15) 0.0611(16) 0.068(2) -0.0150(14) -0.0091(13) 0.0259(13)
C15 0.0612(18) 0.0621(17) 0.089(2) -0.0194(15) -0.0219(17) 0.0173(15)
C16 0.0437(15) 0.0698(19) 0.082(2) 0.0045(17) -0.0167(15) 0.0068(15)
C17 0.0390(15) 0.091(2) 0.087(2) 0.0067(18) -0.0032(15) 0.0308(15)
C18 0.0458(14) 0.0583(15) 0.075(2) -0.0059(14) -0.0058(14) 0.0264(13)

loop_
_atom_type_symbol
_atom_type_description
_atom_type_scat_dispersion_real
_atom_type_scat_dispersion_imag
_atom_type_scat_source
C C 0.0033 0.0016 'International Tables Vol C Tables 4.2.6.8 and 6.1.1.4'
H H 0.0000 0.0000 'International Tables Vol C Tables 4.2.6.8 and 6.1.1.4'
N N 0.0061 0.0033 'International Tables Vol C Tables 4.2.6.8 and 6.1.1.4'
O O 0.0106 0.0060 'International Tables Vol C Tables 4.2.6.8 and 6.1.1.4'

loop_
_geom_angle_atom_site_label_1
_geom_angle_atom_site_label_2
_geom_angle_atom_site_label_3
_geom_angle
_geom_angle_site_symmetry_1
_geom_angle_site_symmetry_3
C3 O1 C1 104.09(14) . .
C1 N1 C2 104.68(16) . .
N1 C1 O1 114.51(18) . .
N1 C1 C4 128.06(19) . .
O1 C1 C4 117.42(17) . .
C3 C2 N1 108.96(17) . .
C3 C2 C8 121.81(17) . .
N1 C2 C8 129.23(17) . .
O1 C3 C2 107.76(17) . .
O1 C3 C8 126.20(17) . 13_556
C2 C3 C8 126.04(18) . 13_556
C7 C4 C5 119.0(2) . .
C7 C4 C1 120.93(19) . .
C5 C4 C1 120.02(18) . .
C6 C5 C4 120.8(2) . .
C6 C5 H5 119.6 . .
C4 C5 H5 119.6 . .
C5 C6 C10 119.9(2) . .
C5 C6 H6 120.1 . .
C10 C6 H6 120.1 . .
C9 C7 C4 119.8(2) . .
C9 C7 H7 120.1 . .
C4 C7 H7 120.1 . .
C3 C8 C2 112.15(17) 13_556 .
C3 C8 C11 123.58(18) 13_556 .
C2 C8 C11 124.27(17) . .
C10 C9 C7 120.6(2) . .
C10 C9 H9 119.7 . .
C7 C9 H9 119.7 . .
C9 C10 C6 120.0(2) . .
C9 C10 H10 120.0 . .
C6 C10 H10 120.0 . .
C12 C11 C8 178.8(2) . .
C11 C12 C13 179.3(2) . .
C18 C13 C14 119.0(2) . .
C18 C13 C12 120.97(19) . .
C14 C13 C12 119.99(19) . .
C15 C14 C13 120.7(2) . .
C15 C14 H14 119.7 . .
C13 C14 H14 119.7 . .
C16 C15 C14 119.9(2) . .
C16 C15 H15 120.1 . .
C14 C15 H15 120.1 . .
C15 C16 C17 119.9(2) . .
C15 C16 H16 120.1 . .
C17 C16 H16 120.1 . .
C18 C17 C16 120.8(2) . .
C18 C17 H17 119.6 . .
C16 C17 H17 119.6 . .
C17 C18 C13 119.7(2) . .
C17 C18 H18 120.1 . .
C13 C18 H18 120.1 . .

loop_
_geom_bond_atom_site_label_1
_geom_bond_atom_site_label_2
_geom_bond_distance
_geom_bond_site_symmetry_2
O1 C3 1.380(2) .
O1 C1 1.386(2) .
N1 C1 1.303(2) .
N1 C2 1.400(2) .
C1 C4 1.458(3) .
C2 C3 1.387(2) .
C2 C8 1.402(2) .
C3 C8 1.396(3) 13_556
C4 C7 1.395(3) .
C4 C5 1.403(3) .
C5 C6 1.373(3) .
C5 H5 0.9300 .
C6 C10 1.389(3) .
C6 H6 0.9300 .
C7 C9 1.387(3) .
C7 H7 0.9300 .
C8 C3 1.396(3) 13_556
C8 C11 1.447(3) .
C9 C10 1.384(3) .
C9 H9 0.9300 .
C10 H10 0.9300 .
C11 C12 1.190(3) .
C12 C13 1.441(3) .
C13 C18 1.390(3) .
C13 C14 1.391(3) .
C14 C15 1.377(3) .
C14 H14 0.9300 .
C15 C16 1.375(3) .
C15 H15 0.9300 .
C16 C17 1.379(3) .
C16 H16 0.9300 .
C17 C18 1.376(3) .
C17 H17 0.9300 .
C18 H18 0.9300 .

loop_
_geom_torsion_atom_site_label_1
_geom_torsion_atom_site_label_2
_geom_torsion_atom_site_label_3
_geom_torsion_atom_site_label_4
_geom_torsion
_geom_torsion_site_symmetry_1
_geom_torsion_site_symmetry_4
C2 N1 C1 O1 -0.6(2) . .
C2 N1 C1 C4 178.02(18) . .
C3 O1 C1 N1 0.7(2) . .
C3 O1 C1 C4 -178.04(16) . .
C1 N1 C2 C3 0.2(2) . .
C1 N1 C2 C8 -179.32(19) . .
C1 O1 C3 C2 -0.54(19) . .
C1 O1 C3 C8 179.54(19) . 13_556
N1 C2 C3 O1 0.2(2) . .
C8 C2 C3 O1 179.79(16) . .
N1 C2 C3 C8 -179.85(18) . 13_556
C8 C2 C3 C8 -0.3(3) . 13_556
N1 C1 C4 C7 -175.5(2) . .
O1 C1 C4 C7 3.0(3) . .
N1 C1 C4 C5 2.0(3) . .
O1 C1 C4 C5 -179.45(18) . .
C7 C4 C5 C6 1.1(3) . .
C1 C4 C5 C6 -176.46(18) . .
C4 C5 C6 C10 0.5(3) . .
C5 C4 C7 C9 -2.0(3) . .
C1 C4 C7 C9 175.55(19) . .
C3 C2 C8 C3 0.2(3) . 13_556
N1 C2 C8 C3 179.72(18) . 13_556
C3 C2 C8 C11 179.45(18) . .
N1 C2 C8 C11 -1.1(3) . .
C4 C7 C9 C10 1.3(3) . .
C7 C9 C10 C6 0.4(4) . .
C5 C6 C10 C9 -1.3(3) . .
C3 C8 C11 C12 68(13) 13_556 .
C2 C8 C11 C12 -111(13) . .
C8 C11 C12 C13 -158(16) . .
C11 C12 C13 C18 95(22) . .
C11 C12 C13 C14 -84(22) . .
C18 C13 C14 C15 -0.7(4) . .
C12 C13 C14 C15 178.7(2) . .
C13 C14 C15 C16 0.6(4) . .
C14 C15 C16 C17 -0.2(4) . .
C15 C16 C17 C18 0.0(4) . .
C16 C17 C18 C13 -0.1(4) . .
C14 C13 C18 C17 0.4(3) . .
C12 C13 C18 C17 -179.0(2) . .

loop_
_platon_squeeze_void_nr
_platon_squeeze_void_average_x
_platon_squeeze_void_average_y
_platon_squeeze_void_average_z
_platon_squeeze_void_volume
_platon_squeeze_void_count_electrons
_platon_squeeze_void_content
1 0.000 0.000 -0.015 86 11 ' '
2 0.333 0.667 0.380 86 11 ' '
3 0.667 0.333 0.046 86 11 ' '
